data_7719436
loop_
_publ_author_name
'Ridley, Christopher J.'
'Abdeldaim, Aly H.'
'Bull, Craig L.'
'Tustain, Katherine'
'Clark, Lucy'

_publ_section_title
;
 Pressure-induced tuning of the triangular-honeycomb structure of
 ferroelectric quantum spin liquid candidate, TbInO<sub>3</sub>.
;
_journal_issue 42
_journal_name_full 'Dalton transactions (Cambridge, England : 2003)'
_journal_page_first 15696
_journal_page_last 15700
_journal_paper_doi 10.1039/d5dt01863c
_journal_volume 54
_journal_year 2025
_chemical_formula_moiety 'In O3 Tb'
_chemical_formula_structural 'In O3 Tb'
_chemical_formula_sum 'In O3 Tb'
_chemical_formula_weight 321.747
_chemical_name_common 'Terbium indium oxide'
_space_group_crystal_system hexagonal
_space_group_IT_number 185
_space_group_name_Hall 'P 6c -2'
_space_group_name_H-M_alt 'P 63 c m'
_symmetry_space_group_name_H-M 'P 63 c m'
_audit_update_record
;
2025-07-19 deposited with the CCDC.	2025-09-10 downloaded from the CCDC.
;
_cell_angle_alpha 90
_cell_angle_beta 90
_cell_angle_gamma 120
_cell_formula_units_Z 6
_cell_length_a 6.2734(3)
_cell_length_b 6.2734(3)
_cell_length_c 12.2417(12)
_cell_measurement_pressure 3.26987
_cell_measurement_temperature 293.00000
_cell_volume 417.23(5)
_diffrn_ambient_temperature 293.00000
_diffrn_detector 'ZnS scintillator'
_diffrn_detector_type custom
_diffrn_measurement_device_type 'PEARL diffractometer'
_diffrn_radiation_monochromator none
_diffrn_radiation_type Neutron
_diffrn_source 'Pulsed neutron source'
_diffrn_source_target W
_exptl_absorpt_correction_type empirical
_exptl_absorpt_process_details
;
Calculated using MANTID routines.
;
_exptl_crystal_density_diffrn 7.68292
_pd_instr_dist_spec/detc 800
_pd_instr_dist_src/spec 12800
_pd_instr_location 'SNS, Oak Ridge National Lab'
_pd_meas_2theta_fixed 90
_pd_meas_scan_method
;
Time-of-flight
;
_pd_proc_info_data_reduction
;
Data reduction performed using Mantid
;
_pd_proc_info_excluded_regions
;
?
;
_pd_proc_ls_background_function 'Chebychev polynomial'
_pd_proc_ls_pref_orient_corr
;
No requirement for preferred orientation correction
;
_pd_proc_ls_prof_R_factor 4.04049
_pd_proc_ls_prof_wR_expected 4.34889
_pd_proc_ls_prof_wR_factor 4.81337
_pd_spec_mounting 'TiZr Capsule'
_pd_spec_mount_mode transmission
_refine_ls_extinction_method none
_refine_ls_goodness_of_fit_all 1.10680
_refine_ls_matrix_type sparse
_refine_ls_number_parameters 43
_refine_ls_R_I_factor 3.05930
_refine_ls_shift/su_max 0.0059
_refine_ls_weighting_scheme sigma
_cod_data_source_file d5dt01863c1.cif
_cod_data_source_block p11
_cod_depositor_comments
;
The following automatic conversions were performed:

data item '_space_group_crystal_system' value 'Hexagonal' was changed
to 'hexagonal' in accordance with the
/home/data/users/saulius/crontab/automatic-downloads/rss-feeds/RSC/lib/dictionaries/cif_core.dic
dictionary named 'cif_core.dic' version 2.4.2 last updated on
2011-04-26.

Automatic conversion script
Id: cif_fix_values 8170 2020-07-09 18:12:32Z antanas 

 Adding full bibliography for 7719421--7719440.cif.
;
_cod_original_cell_volume 417.24(6)
_cod_original_formula_sum 'In O3 Tb '
_cod_database_code 7719436
_pr_proc_ls_profile_function
;
Voigt function convoluted with a back-to-back double exponential.
;

loop_
_symmetry_equiv_pos_as_xyz
'x, y, z '
'-x, -y, z+1/2 '
'-x+y, -x, z '
'-x+y, y, z+1/2 '
'-y, -x, z+1/2 '
'-y, x-y, z '
'y, -x+y, z+1/2 '
'y, x, z '
'x-y, -y, z '
'x-y, x, z+1/2 '
'-x, -x+y, z '
'x, x-y, z+1/2 '

loop_
_atom_site_label
_atom_site_type_symbol
_atom_site_symmetry_multiplicity
_atom_site_fract_x
_atom_site_fract_y
_atom_site_fract_z
_atom_site_occupancy
_atom_site_B_iso_or_equiv
Tb1 Tb 2 0 0 0.262(3) 1 0.1
Tb2 Tb 4 0.3333333 0.6666667 0.234(3) 1 0.1
In1 In 6 0.344(5) 0 0 1 0.1176497
O1 O 6 0.311(3) 0 0.1631(18) 1 0.3151487
O2 O 6 0.649(4) 0 0.3210(19) 1 0.3151487
O3 O 2 0 0 0.467(4) 1 0.3151487
O4 O 4 0.3333333 0.6666667 0.020(3) 1 0.3151487

loop_
_geom_angle_atom_site_label_1
_geom_angle_atom_site_label_2
_geom_angle_atom_site_label_3
_geom_angle
_geom_angle_site_symmetry_1
_geom_angle_site_symmetry_2
_geom_angle_site_symmetry_3
O1 Tb1 O1 94.6(13) 6_555 1_555 1_555
O1 Tb1 O1 94.6(13) 3_555 1_555 6_555
O1 Tb1 O1 94.6(13) 3_555 1_555 1_555
O2 Tb1 O1 76.1(5) 6_545 1_555 3_555
O2 Tb1 O1 166(2) 6_545 1_555 6_555
O2 Tb1 O1 76.1(5) 6_545 1_555 1_555
O2 Tb1 O2 110.9(10) 1_455 1_555 6_545
O2 Tb1 O1 76.1(5) 1_455 1_555 3_555
O2 Tb1 O1 76.1(5) 1_455 1_555 6_555
O2 Tb1 O1 166(2) 1_455 1_555 1_555
O2 Tb1 O2 110.9(10) 3_665 1_555 1_455
O2 Tb1 O2 110.9(10) 3_665 1_555 6_545
O2 Tb1 O1 166(2) 3_665 1_555 3_555
O2 Tb1 O1 76.1(5) 3_665 1_555 6_555
O2 Tb1 O1 76.1(5) 3_665 1_555 1_555
O3 Tb1 O2 72.0(11) 1_555 1_555 3_665
O3 Tb1 O2 72.0(11) 1_555 1_555 1_455
O3 Tb1 O2 72.0(11) 1_555 1_555 6_545
O3 Tb1 O1 122.0(10) 1_555 1_555 3_555
O3 Tb1 O1 122.0(10) 1_555 1_555 6_555
O3 Tb1 O1 122.0(10) 1_555 1_555 1_555
O2 Tb2 O2 100.2(12) 3_665 1_555 6_555
O2 Tb2 O2 100.2(12) 1_565 1_555 3_665
O2 Tb2 O2 100.2(12) 1_565 1_555 6_555
O1 Tb2 O2 75.8(7) 3_665 1_555 1_565
O1 Tb2 O2 76.6(6) 3_665 1_555 3_665
O1 Tb2 O2 174.0(17) 3_665 1_555 6_555
O1 Tb2 O1 107.1(10) 1_565 1_555 3_665
O1 Tb2 O2 76.6(6) 1_565 1_555 1_565
O1 Tb2 O2 174.0(17) 1_565 1_555 3_665
O1 Tb2 O2 75.8(7) 1_565 1_555 6_555
O1 Tb2 O1 107.1(10) 6_555 1_555 1_565
O1 Tb2 O1 107.1(10) 6_555 1_555 3_665
O1 Tb2 O2 174.0(17) 6_555 1_555 1_565
O1 Tb2 O2 75.8(7) 6_555 1_555 3_665
O1 Tb2 O2 76.6(6) 6_555 1_555 6_555
O4 Tb2 O1 68.2(9) 1_555 1_555 6_555
O4 Tb2 O1 68.2(9) 1_555 1_555 1_565
O4 Tb2 O1 68.2(9) 1_555 1_555 3_665
O4 Tb2 O2 117.7(9) 1_555 1_555 1_565
O4 Tb2 O2 117.7(9) 1_555 1_555 3_665
O4 Tb2 O2 117.7(9) 1_555 1_555 6_555
O4 In1 O1 86.2(10) 1_545 1_555 1_555
O4 In1 O4 121.8(15) 8_555 1_555 1_545
O4 In1 O1 86.2(10) 8_555 1_555 1_555
O2 In1 O4 96.1(10) 2_654 1_555 8_555
O2 In1 O4 96.1(10) 2_654 1_555 1_545
O2 In1 O1 175.1(18) 2_654 1_555 1_555
O3 In1 O2 80.6(15) 2_554 1_555 2_654
O3 In1 O4 119.0(8) 2_554 1_555 8_555
O3 In1 O4 119.0(8) 2_554 1_555 1_545
O3 In1 O1 94.5(16) 2_554 1_555 1_555
Tb1 O1 In1 128.0(15) 1_555 1_555 1_555
Tb2 O1 Tb1 103.6(10) 1_545 1_555 1_555
Tb2 O1 In1 108.4(11) 1_545 1_555 1_555
Tb2 O1 Tb2 101.9(11) 8_555 1_555 1_545
Tb2 O1 Tb1 103.6(10) 8_555 1_555 1_555
Tb2 O1 In1 108.4(11) 8_555 1_555 1_555
O4 O1 Tb2 60.8(10) 8_555 1_555 8_555
O4 O1 Tb2 121.4(9) 8_555 1_555 1_545
O4 O1 Tb1 134.0(6) 8_555 1_555 1_555
O4 O1 In1 47.9(7) 8_555 1_555 1_555
O4 O1 O4 81.0(9) 1_545 1_555 8_555
O4 O1 Tb2 121.4(9) 1_545 1_555 8_555
O4 O1 Tb2 60.8(10) 1_545 1_555 1_545
O4 O1 Tb1 134.0(6) 1_545 1_555 1_555
O4 O1 In1 47.9(7) 1_545 1_555 1_555
O2 O1 O4 96.9(6) 6_545 1_555 1_545
O2 O1 O4 172.1(8) 6_545 1_555 8_555
O2 O1 Tb2 114.9(12) 6_545 1_555 8_555
O2 O1 Tb2 51.6(7) 6_545 1_555 1_545
O2 O1 Tb1 52.2(7) 6_545 1_555 1_555
O2 O1 In1 135.0(6) 6_545 1_555 1_555
O2 O1 O2 84.2(11) 3_665 1_555 6_545
O2 O1 O4 172.1(8) 3_665 1_555 1_545
O2 O1 O4 96.9(6) 3_665 1_555 8_555
O2 O1 Tb2 51.6(7) 3_665 1_555 8_555
O2 O1 Tb2 114.9(12) 3_665 1_555 1_545
O2 O1 Tb1 52.2(7) 3_665 1_555 1_555
O2 O1 In1 135.0(6) 3_665 1_555 1_555
O2 O1 O2 76.3(8) 1_555 1_555 3_665
O2 O1 O2 76.3(8) 1_555 1_555 6_545
O2 O1 O4 96.3(7) 1_555 1_555 1_545
O2 O1 O4 96.3(7) 1_555 1_555 8_555
O2 O1 Tb2 51.2(6) 1_555 1_555 8_555
O2 O1 Tb2 51.2(6) 1_555 1_555 1_545
O2 O1 Tb1 105.7(12) 1_555 1_555 1_555
O2 O1 In1 126.3(13) 1_555 1_555 1_555
O3 O1 O2 171.5(11) 2_554 1_555 1_555
O3 O1 O2 109.8(7) 2_554 1_555 3_665
O3 O1 O2 109.8(7) 2_554 1_555 6_545
O3 O1 O4 77.3(8) 2_554 1_555 1_545
O3 O1 O4 77.3(8) 2_554 1_555 8_555
O3 O1 Tb2 127.5(7) 2_554 1_555 8_555
O3 O1 Tb2 127.5(7) 2_554 1_555 1_545
O3 O1 Tb1 82.8(11) 2_554 1_555 1_555
O3 O1 In1 45.1(11) 2_554 1_555 1_555
Tb2 O2 In1 118.2(11) 8_555 1_555 2_655
Tb2 O2 Tb2 103.8(14) 1_545 1_555 8_555
Tb2 O2 In1 118.2(11) 1_545 1_555 2_655
Tb1 O2 Tb2 104.0(10) 1_655 1_555 1_545
Tb1 O2 Tb2 104.0(10) 1_655 1_555 8_555
Tb1 O2 In1 106.9(16) 1_655 1_555 2_655
O3 O2 Tb1 57.1(13) 1_655 1_555 1_655
O3 O2 Tb2 127.5(6) 1_655 1_555 1_545
O3 O2 Tb2 127.5(6) 1_655 1_555 8_555
O3 O2 In1 49.7(12) 1_655 1_555 2_655
O1 O2 O3 95.4(9) 6_655 1_555 1_655
O1 O2 Tb1 51.6(8) 6_655 1_555 1_655
O1 O2 Tb2 109.1(12) 6_655 1_555 1_545
O1 O2 Tb2 52.6(6) 6_655 1_555 8_555
O1 O2 In1 132.1(8) 6_655 1_555 2_655
O1 O2 O1 72.8(9) 3_655 1_555 6_655
O1 O2 O3 95.4(9) 3_655 1_555 1_655
O1 O2 Tb1 51.6(8) 3_655 1_555 1_655
O1 O2 Tb2 52.6(6) 3_655 1_555 1_545
O1 O2 Tb2 109.1(12) 3_655 1_555 8_555
O1 O2 In1 132.1(8) 3_655 1_555 2_655
O1 O2 O1 82.0(8) 1_555 1_555 3_655
O1 O2 O1 82.0(8) 1_555 1_555 6_655
O1 O2 O3 176.8(12) 1_555 1_555 1_655
O1 O2 Tb1 119.6(14) 1_555 1_555 1_655
O1 O2 Tb2 52.2(6) 1_555 1_555 1_545
O1 O2 Tb2 52.2(6) 1_555 1_555 8_555
O1 O2 In1 133.5(13) 1_555 1_555 2_655
O4 O2 O1 107.4(7) 4_545 1_555 1_555
O4 O2 O1 108.0(5) 4_545 1_555 3_655
O4 O2 O1 170.6(9) 4_545 1_555 6_655
O4 O2 O3 75.2(8) 4_545 1_555 1_655
O4 O2 Tb1 121.2(10) 4_545 1_555 1_655
O4 O2 Tb2 77.7(9) 4_545 1_555 1_545
O4 O2 Tb2 133.3(10) 4_545 1_555 8_555
O4 O2 In1 40.5(6) 4_545 1_555 2_655
O4 O2 O4 69.6(8) 2_665 1_555 4_545
O4 O2 O1 107.4(7) 2_665 1_555 1_555
O4 O2 O1 170.6(9) 2_665 1_555 3_655
O4 O2 O1 108.0(5) 2_665 1_555 6_655
O4 O2 O3 75.2(8) 2_665 1_555 1_655
O4 O2 Tb1 121.2(10) 2_665 1_555 1_655
O4 O2 Tb2 133.3(10) 2_665 1_555 1_545
O4 O2 Tb2 77.7(9) 2_665 1_555 8_555
O4 O2 In1 40.5(6) 2_665 1_555 2_655
In1 O3 In1 116.8(6) 2_555 1_555 5_555
In1 O3 In1 116.8(6) 10_555 1_555 2_555
In1 O3 In1 116.8(6) 10_555 1_555 5_555
Tb1 O3 In1 100.5(12) 1_555 1_555 10_555
Tb1 O3 In1 100.5(12) 1_555 1_555 2_555
Tb1 O3 In1 100.5(12) 1_555 1_555 5_555
O2 O3 Tb1 50.9(9) 3_665 1_555 1_555
O2 O3 In1 49.6(7) 3_665 1_555 10_555
O2 O3 In1 119.8(9) 3_665 1_555 2_555
O2 O3 In1 119.8(9) 3_665 1_555 5_555
O2 O3 O2 84.4(13) 6_545 1_555 3_665
O2 O3 Tb1 50.9(9) 6_545 1_555 1_555
O2 O3 In1 119.8(9) 6_545 1_555 10_555
O2 O3 In1 119.8(9) 6_545 1_555 2_555
O2 O3 In1 49.6(7) 6_545 1_555 5_555
O2 O3 O2 84.4(13) 1_455 1_555 6_545
O2 O3 O2 84.4(13) 1_455 1_555 3_665
O2 O3 Tb1 50.9(9) 1_455 1_555 1_555
O2 O3 In1 119.8(9) 1_455 1_555 10_555
O2 O3 In1 49.6(7) 1_455 1_555 2_555
O2 O3 In1 119.8(9) 1_455 1_555 5_555
O1 O3 O2 137.2(4) 5_555 1_555 1_455
O1 O3 O2 90.0(6) 5_555 1_555 6_545
O1 O3 O2 137.2(4) 5_555 1_555 3_665
O1 O3 Tb1 140.9(7) 5_555 1_555 1_555
O1 O3 In1 99.7(13) 5_555 1_555 10_555
O1 O3 In1 99.7(13) 5_555 1_555 2_555
O1 O3 In1 40.4(7) 5_555 1_555 5_555
O1 O3 O1 66.2(11) 2_555 1_555 5_555
O1 O3 O2 90.0(6) 2_555 1_555 1_455
O1 O3 O2 137.2(4) 2_555 1_555 6_545
O1 O3 O2 137.2(4) 2_555 1_555 3_665
O1 O3 Tb1 140.9(7) 2_555 1_555 1_555
O1 O3 In1 99.7(13) 2_555 1_555 10_555
O1 O3 In1 40.4(7) 2_555 1_555 2_555
O1 O3 In1 99.7(13) 2_555 1_555 5_555
O1 O3 O1 66.2(11) 10_555 1_555 2_555
O1 O3 O1 66.2(11) 10_555 1_555 5_555
O1 O3 O2 137.2(4) 10_555 1_555 1_455
O1 O3 O2 137.2(4) 10_555 1_555 6_545
O1 O3 O2 90.0(6) 10_555 1_555 3_665
O1 O3 Tb1 140.9(7) 10_555 1_555 1_555
O1 O3 In1 40.4(7) 10_555 1_555 10_555
O1 O3 In1 99.7(13) 10_555 1_555 2_555
O1 O3 In1 99.7(13) 10_555 1_555 5_555
In1 O4 In1 118.7(4) 1_565 1_555 3_665
In1 O4 In1 118.7(4) 6_555 1_555 1_565
In1 O4 In1 118.7(4) 6_555 1_555 3_665
Tb2 O4 In1 96.7(9) 1_555 1_555 6_555
Tb2 O4 In1 96.7(9) 1_555 1_555 1_565
Tb2 O4 In1 96.7(9) 1_555 1_555 3_665
O1 O4 Tb2 51.0(6) 6_555 1_555 1_555
O1 O4 In1 45.9(5) 6_555 1_555 6_555
O1 O4 In1 120.9(10) 6_555 1_555 1_565
O1 O4 In1 113.6(9) 6_555 1_555 3_665
O1 O4 O1 84.5(9) 1_565 1_555 6_555
O1 O4 Tb2 51.0(6) 1_565 1_555 1_555
O1 O4 In1 113.6(9) 1_565 1_555 6_555
O1 O4 In1 45.9(5) 1_565 1_555 1_565
O1 O4 In1 120.9(10) 1_565 1_555 3_665
O1 O4 O1 84.5(9) 3_665 1_555 1_565
O1 O4 O1 84.5(9) 3_665 1_555 6_555
O1 O4 Tb2 51.0(6) 3_665 1_555 1_555
O1 O4 In1 120.9(10) 3_665 1_555 6_555
O1 O4 In1 113.6(9) 3_665 1_555 1_565
O1 O4 In1 45.9(5) 3_665 1_555 3_665
O2 O4 O1 89.2(5) 10_554 1_555 3_665
O2 O4 O1 140.9(5) 10_554 1_555 1_565
O2 O4 O1 133.3(6) 10_554 1_555 6_555
O2 O4 Tb2 140.0(5) 10_554 1_555 1_555
O2 O4 In1 102.7(11) 10_554 1_555 6_555
O2 O4 In1 103.9(11) 10_554 1_555 1_565
O2 O4 In1 43.4(6) 10_554 1_555 3_665
O2 O4 O2 67.6(8) 2_664 1_555 10_554
O2 O4 O1 133.3(6) 2_664 1_555 3_665
O2 O4 O1 89.2(5) 2_664 1_555 1_565
O2 O4 O1 140.9(5) 2_664 1_555 6_555
O2 O4 Tb2 140.0(5) 2_664 1_555 1_555
O2 O4 In1 103.9(11) 2_664 1_555 6_555
O2 O4 In1 43.4(6) 2_664 1_555 1_565
O2 O4 In1 102.7(11) 2_664 1_555 3_665
O2 O4 O2 67.6(8) 5_564 1_555 2_664
O2 O4 O2 67.6(8) 5_564 1_555 10_554
O2 O4 O1 140.9(5) 5_564 1_555 3_665
O2 O4 O1 133.3(6) 5_564 1_555 1_565
O2 O4 O1 89.2(5) 5_564 1_555 6_555
O2 O4 Tb2 140.0(5) 5_564 1_555 1_555
O2 O4 In1 43.4(6) 5_564 1_555 6_555
O2 O4 In1 102.7(11) 5_564 1_555 1_565
O2 O4 In1 103.9(11) 5_564 1_555 3_665

loop_
_geom_bond_atom_site_label_1
_geom_bond_atom_site_label_2
_geom_bond_distance
_geom_bond_site_symmetry_1
_geom_bond_site_symmetry_2
Tb1 O1 2.30(3) 1_555 1_555
Tb1 O1 2.30(3) 1_555 6_555
Tb1 O1 2.30(3) 1_555 3_555
Tb1 O2 2.32(3) 1_555 6_545
Tb1 O2 2.32(3) 1_555 1_455
Tb1 O2 2.32(3) 1_555 3_665
Tb1 O3 2.51(6) 1_555 1_555
Tb2 O2 2.30(2) 1_555 6_555
Tb2 O2 2.30(2) 1_555 3_665
Tb2 O2 2.30(2) 1_555 1_565
Tb2 O1 2.332(18) 1_555 3_665
Tb2 O1 2.332(18) 1_555 1_565
Tb2 O1 2.332(18) 1_555 6_555
Tb2 O4 2.62(5) 1_555 1_555
In1 O1 2.01(2) 1_555 1_555
In1 O4 2.072(14) 1_555 1_545
In1 O4 2.072(14) 1_555 8_555
In1 O2 2.19(2) 1_555 2_654
In1 O3 2.20(3) 1_555 2_554
O1 In1 2.01(2) 1_555 1_555
O1 Tb1 2.30(3) 1_555 1_555
O1 Tb2 2.332(18) 1_555 1_545
O1 Tb2 2.332(18) 1_555 8_555
O1 O4 2.79(3) 1_555 8_555
O1 O4 2.79(3) 1_555 1_545
O1 O2 2.84(2) 1_555 6_545
O1 O2 2.84(2) 1_555 3_665
O1 O2 2.87(3) 1_555 1_555
O1 O3 3.09(4) 1_555 2_554
O2 In1 2.19(2) 1_555 2_655
O2 Tb2 2.30(2) 1_555 8_555
O2 Tb2 2.30(2) 1_555 1_545
O2 Tb1 2.32(3) 1_555 1_655
O2 O3 2.84(4) 1_555 1_655
O2 O1 2.84(2) 1_555 6_655
O2 O1 2.84(2) 1_555 3_655
O2 O1 2.87(3) 1_555 1_555
O2 O4 3.17(3) 1_555 4_545
O2 O4 3.17(3) 1_555 2_665
O3 In1 2.20(3) 1_555 5_555
O3 In1 2.20(3) 1_555 2_555
O3 In1 2.20(3) 1_555 10_555
O3 Tb1 2.51(6) 1_555 1_555
O3 O2 2.84(4) 1_555 3_665
O3 O2 2.84(4) 1_555 6_545
O3 O2 2.84(4) 1_555 1_455
O3 O1 3.09(4) 1_555 5_555
O3 O1 3.09(4) 1_555 2_555
O3 O1 3.09(4) 1_555 10_555
O4 In1 2.072(14) 1_555 3_665
O4 In1 2.072(14) 1_555 1_565
O4 In1 2.072(14) 1_555 6_555
O4 Tb2 2.62(5) 1_555 1_555
O4 O1 2.79(3) 1_555 6_555
O4 O1 2.79(3) 1_555 1_565
O4 O1 2.79(3) 1_555 3_665
O4 O2 3.17(3) 1_555 10_554
O4 O2 3.17(3) 1_555 2_664
O4 O2 3.17(3) 1_555 5_564
